data_9013677
loop_
_publ_author_name
'Zelenski, M.'
'Garavelli, A.'
'Pinto, D.'
'Vurro, F.'
'Moelo, Y.'
'Bindi, L.'
'Makovicky, E.'
'Bonaccorsi, E.'

_publ_section_title
;
 Tazieffite, Pb20Cd2(As,Bi)22S50Cl10, a new chloro-sulfosalt from Mutnovsky
 volcano, Kamchatka Peninsula, Russian Federation
;
_journal_name_full 'American Mineralogist'
_journal_page_first 1312
_journal_page_last 1324
_journal_paper_doi 10.2138/am.2009.3190
_journal_volume 94
_journal_year 2009
_chemical_compound_source 'Mutnovsky volcano, Kamchatka Peninsula, Russian Federation'
_chemical_formula_sum 'As6.41 Bi4.59 Cd0.5 Cl4 H0.48 N0.12 Pb10.13 S26 Sn0.25'
_chemical_name_mineral Tazieffite
_space_group_IT_number 15
_symmetry_space_group_name_Hall '-C 2yc'
_symmetry_space_group_name_H-M 'C 1 2/c 1'
_cell_angle_alpha 90
_cell_angle_beta 98.84
_cell_angle_gamma 90
_cell_formula_units_Z 8
_cell_length_a 8.3520
_cell_length_b 45.592
_cell_length_c 27.261
_cell_volume 10257.256
_database_code_amcsd 0004974
_exptl_crystal_density_diffrn 5.960
_cod_original_formula_sum 'Pb10.13 N.12 H.48 Cd.5 Sn.25 As6.41 Bi4.59 S26 Cl4'
_cod_database_code 9013677

loop_
_space_group_symop_operation_xyz
x,y,z
1/2+x,1/2+y,z
x,-y,1/2+z
1/2+x,1/2-y,1/2+z
-x,y,1/2-z
1/2-x,1/2+y,1/2-z
-x,-y,-z
1/2-x,1/2-y,-z

loop_
_atom_site_aniso_label
_atom_site_aniso_U_11
_atom_site_aniso_U_22
_atom_site_aniso_U_33
_atom_site_aniso_U_12
_atom_site_aniso_U_13
_atom_site_aniso_U_23
Pb1 0.04749 0.04880 0.05720 0.00069 0.00830 0.00023
Pb2 0.04614 0.04637 0.05470 0.00092 0.00750 0.00030
Pb3 0.04770 0.04788 0.05684 0.00032 0.01060 -0.00050
Pb4 0.04874 0.04850 0.05700 0.00030 0.01060 -0.00012
Pb5 0.04664 0.04690 0.05657 -0.00001 0.00770 -0.00050
Pb6 0.05015 0.05042 0.05978 0.00018 0.00770 -0.00028
Pb7 0.04893 0.04915 0.05766 0.00035 0.00780 -0.00007
Pb8 0.05955 0.06120 0.06950 -0.00030 0.00800 -0.00015
Pb9 0.05525 0.05671 0.06550 0.00076 0.00890 0.00070
N9 0.05525 0.05671 0.06550 0.00076 0.00890 0.00070
H9_1 0.05525 0.05671 0.06550 0.00076 0.00890 0.00070
H9_2 0.05525 0.05671 0.06550 0.00076 0.00890 0.00070
H9_3 0.05525 0.05671 0.06550 0.00076 0.00890 0.00070
H9_4 0.05525 0.05671 0.06550 0.00076 0.00890 0.00070
Pb10 0.05731 0.05850 0.06710 0.00025 0.00820 -0.00022
N10 0.05731 0.05850 0.06710 0.00025 0.00820 -0.00022
H10_1 0.05731 0.05850 0.06710 0.00025 0.00820 -0.00022
H10_2 0.05731 0.05850 0.06710 0.00025 0.00820 -0.00022
H10_3 0.05731 0.05850 0.06710 0.00025 0.00820 -0.00022
H10_4 0.05731 0.05850 0.06710 0.00025 0.00820 -0.00022
Cd1a 0.05310 0.05720 0.06540 0.00000 0.00910 0.00000
Pb1b 0.05310 0.05720 0.06540 0.00000 0.00910 0.00000
Sn1c 0.05310 0.05720 0.06540 0.00000 0.00910 0.00000
Cd2a 0.05460 0.05526 0.06270 0.00000 0.00940 0.00000
Pb2b 0.05460 0.05526 0.06270 0.00000 0.00940 0.00000
Sn2c 0.05460 0.05526 0.06270 0.00000 0.00940 0.00000
As11 0.04920 0.04725 0.05673 0.00115 0.00870 0.00108
Bi11 0.04920 0.04725 0.05673 0.00115 0.00870 0.00108
As1b 0.04870 0.04884 0.05880 -0.00010 0.00770 0.00018
Bi1a 0.04870 0.04884 0.05880 -0.00010 0.00770 0.00018
As1 0.06620 0.06340 0.07970 0.00100 0.00900 0.00160
Bi2a 0.05526 0.05570 0.06461 0.00035 0.00730 0.00089
As2b 0.05526 0.05570 0.06461 0.00035 0.00730 0.00089
Bi4a 0.04805 0.04757 0.05617 0.00168 0.00861 -0.00083
As4b 0.04805 0.04757 0.05617 0.00168 0.00861 -0.00083
Bi6a 0.05862 0.05731 0.06686 0.00200 0.01260 -0.00092
As6b 0.05862 0.05731 0.06686 0.00200 0.01260 -0.00092
Bi8a 0.05838 0.05853 0.06794 0.00008 0.01030 -0.00051
As8b 0.05838 0.05853 0.06794 0.00008 0.01030 -0.00051
S1 0.07070 0.07530 0.07500 -0.00630 0.01530 -0.00380
S2 0.06970 0.07500 0.08000 -0.00460 0.01250 -0.00480
S3 0.06080 0.06340 0.07210 -0.00760 -0.00110 -0.00390
S4 0.06120 0.05820 0.06720 -0.00980 0.00250 -0.00350
S5 0.05770 0.05950 0.07530 0.00860 0.00960 0.00290
S6 0.05690 0.06320 0.07750 0.00560 0.00820 0.00410
S7 0.04800 0.05080 0.05770 -0.00920 -0.00400 0.00040
S8 0.04610 0.05140 0.05740 -0.00880 -0.00180 -0.00180
S9 0.04810 0.04540 0.05630 -0.00230 0.01640 0.00000
Cl9 0.04810 0.04540 0.05630 -0.00230 0.01640 0.00000
S10 0.04060 0.03540 0.04690 -0.00170 0.01250 -0.00250
Cl10 0.04060 0.03540 0.04690 -0.00170 0.01250 -0.00250
S11 0.04420 0.04590 0.05940 0.00370 -0.01090 -0.00180
S12 0.04740 0.05200 0.06550 0.00630 -0.01290 0.00030
S13 0.06350 0.05120 0.06910 0.00100 -0.00310 0.00030
Cl13 0.06350 0.05120 0.06910 0.00100 -0.00310 0.00030
S14 0.06250 0.05260 0.07260 0.00300 -0.00300 -0.00180
Cl14 0.06250 0.05260 0.07260 0.00300 -0.00300 -0.00180
S15 0.05330 0.05610 0.06120 0.00120 0.00800 0.00410
S16 0.05780 0.05470 0.06410 0.00200 0.00970 0.00310
S17 0.04550 0.05160 0.05410 0.00260 0.01560 -0.00030
S18 0.06540 0.06110 0.07110 -0.00070 0.02600 -0.00150
S19 0.05940 0.05060 0.05650 0.00010 0.01180 0.00340
Cl19 0.05940 0.05060 0.05650 0.00010 0.01180 0.00340
S20 0.04840 0.04730 0.05740 0.00380 0.01090 0.00010
S21 0.06130 0.05900 0.06540 0.00020 0.01160 0.00280
S22 0.06110 0.05610 0.06670 -0.00310 0.01040 0.00280
S23 0.05100 0.05780 0.05800 0.00190 0.01590 -0.00300
S24 0.06330 0.06670 0.07320 -0.00090 0.00340 -0.00200
S25 0.04880 0.04840 0.05600 -0.00570 0.01330 -0.00430
S26 0.05860 0.05610 0.05790 -0.00070 0.00800 -0.00500
S27 0.06830 0.06590 0.07730 0.00180 0.02580 0.00300
S28 0.04220 0.05020 0.06670 -0.00010 0.00970 0.00800
Cl29 0.05890 0.06000 0.05940 0.00000 0.01060 0.00000
Cl30 0.06250 0.06190 0.07700 0.00000 0.01020 0.00000
S31 0.05360 0.05670 0.06810 -0.00080 0.00970 0.00040
Cl31 0.05360 0.05670 0.06810 -0.00080 0.00970 0.00040

loop_
_atom_site_label
_atom_site_fract_x
_atom_site_fract_y
_atom_site_fract_z
_atom_site_occupancy
_atom_site_U_iso_or_equiv
Pb1 0.38646 0.12162 0.51217 1.00000 0.05115
Pb2 0.88680 0.12146 0.51230 1.00000 0.04908
Pb3 0.31117 0.07257 0.37217 1.00000 0.05053
Pb4 0.81076 0.07236 0.37239 1.00000 0.05117
Pb5 0.31093 0.17319 0.37403 1.00000 0.05006
Pb6 0.80952 0.17349 0.37463 1.00000 0.05353
Pb7 0.74620 0.98784 0.74961 1.00000 0.05196
Pb8 0.74433 0.23103 0.24995 1.00000 0.06360
Pb9 0.96003 0.08875 0.66171 0.94000 0.05919
N9 0.96003 0.08875 0.66171 0.06000 0.05919
H9_1 0.96003 0.08875 0.66171 0.06000 0.05919
H9_2 0.96003 0.08875 0.66171 0.06000 0.05919
H9_3 0.96003 0.08875 0.66171 0.06000 0.05919
H9_4 0.96003 0.08875 0.66171 0.06000 0.05919
Pb10 0.45838 0.08941 0.66388 0.94000 0.06112
N10 0.45838 0.08941 0.66388 0.06000 0.06112
H10_1 0.45838 0.08941 0.66388 0.06000 0.06112
H10_2 0.45838 0.08941 0.66388 0.06000 0.06112
H10_3 0.45838 0.08941 0.66388 0.06000 0.06112
H10_4 0.45838 0.08941 0.66388 0.06000 0.06112
Cd1a 0.00000 0.12313 0.25000 0.50000 0.05858
Pb1b 0.00000 0.12313 0.25000 0.20000 0.05858
Sn1c 0.00000 0.12313 0.25000 0.30000 0.05858
Cd2a 0.50000 0.12322 0.25000 0.50000 0.05747
Pb2b 0.50000 0.12322 0.25000 0.30000 0.05747
Sn2c 0.50000 0.12322 0.25000 0.20000 0.05747
As11 0.24526 0.15307 0.75122 0.67000 0.05100
Bi11 0.24130 0.17680 0.74583 0.33000 0.05100
As1b 0.56454 0.25498 0.37431 0.29000 0.05216
Bi1a 0.56454 0.25498 0.37431 0.71000 0.05216
As1 0.43461 0.24664 0.62661 1.00000 0.06996
Bi2a 0.12308 0.20938 0.49898 0.69000 0.05872
As2b 0.12308 0.20938 0.49898 0.31000 0.05872
As2a 0.62360 0.20835 0.49001 0.63000 0.06399
Bi2b 0.61720 0.20835 0.49773 0.37000 0.06399
As3a 0.19050 0.16600 0.61939 0.79000 0.05898
Bi3b 0.19120 0.17298 0.62680 0.21000 0.05898
Bi4a 0.67961 0.16706 0.61994 0.62000 0.05053
As4b 0.67961 0.16706 0.61994 0.38000 0.05053
As5a 0.12372 0.04500 0.50404 0.69000 0.06210
Bi5b 0.12100 0.03980 0.49889 0.31000 0.06210
Bi6a 0.62272 0.04079 0.49918 0.57000 0.06062
As6b 0.62272 0.04079 0.49918 0.43000 0.06062
As7a 0.93460 0.00891 0.62961 0.83000 0.06010
Bi7b 0.93570 0.00445 0.61602 0.17000 0.06010
Bi8a 0.43260 0.00658 0.62309 0.61000 0.06155
As8b 0.43260 0.00658 0.62309 0.39000 0.06155
S1 0.15740 0.11787 0.59346 1.00000 0.07320
S2 0.66100 0.11471 0.58893 1.00000 0.07480
S3 0.08880 0.08674 0.45222 1.00000 0.06660
S4 0.59070 0.08786 0.45290 1.00000 0.06300
S5 0.09720 0.16120 0.45220 1.00000 0.06420
S6 0.59630 0.16110 0.45543 1.00000 0.06610
S7 0.46070 0.29190 0.67188 1.00000 0.05340
S8 0.54050 0.20780 0.32414 1.00000 0.05270
S9 0.03550 0.12354 0.34308 0.40000 0.04900
Cl9 0.03550 0.12354 0.34308 0.60000 0.04900
S10 0.53040 0.12330 0.34359 0.40000 0.04040
Cl10 0.53040 0.12330 0.34359 0.60000 0.04040
S11 0.03910 0.03780 0.32592 1.00000 0.05180
S12 0.46450 0.96170 0.67697 1.00000 0.05720
S13 0.75859 0.08595 0.24962 0.40000 0.06270
Cl13 0.75859 0.08595 0.24962 0.60000 0.06270
S14 0.75627 0.16051 0.25043 0.40000 0.06400
Cl14 0.75627 0.16051 0.25043 0.60000 0.06400
S15 0.38910 0.06110 0.55286 1.00000 0.05700
S16 0.92039 0.06220 0.55520 1.00000 0.05880
S17 0.62375 0.97950 0.56392 1.00000 0.04960
S18 0.84540 0.02004 0.43555 1.00000 0.06420
S19 0.72020 0.03151 0.66812 0.70000 0.05520
Cl19 0.72020 0.03151 0.66812 0.30000 0.05520
S20 0.16455 0.03220 0.66880 1.00000 0.05070
S21 0.24528 0.22647 0.67000 1.00000 0.06170
S22 0.67252 0.22546 0.66970 1.00000 0.06130
S23 0.38306 0.22729 0.43910 1.00000 0.05480
S24 0.83330 0.22672 0.44040 1.00000 0.06850
S25 0.37343 0.18409 0.56052 1.00000 0.05050
S26 0.93754 0.18550 0.56139 1.00000 0.05760
S27 0.93119 0.15955 0.69259 1.00000 0.06900
S28 0.49753 0.15430 0.69639 1.00000 0.05290
Cl29 0.50000 0.03412 0.75000 1.00000 0.05930
Cl30 0.00000 0.22146 0.75000 1.00000 0.06720
S31 0.24678 0.10002 0.74732 0.70000 0.05940
Cl31 0.24678 0.10002 0.74732 0.30000 0.05940

loop_
_cod_changelog_entry_id
_cod_changelog_entry_author
_cod_changelog_entry_date
_cod_changelog_entry_text
1
;cod-tools version 3.10.1
Id: cif_fix_AMCSD_atom_labels 10224 2024-08-07 11:09:31Z saulius
;
2024-08-07T19:40:11+03:00
;Changed the following '_atom_site_label' values:
the first duplicated label 'H9'  converted to 'H9_1'
duplicated label 'H9' at index 11 converted to 'H9_2'
duplicated label 'H9' at index 12 converted to 'H9_3'
duplicated label 'H9' at index 13 converted to 'H9_4'
the first duplicated label 'H10'  converted to 'H10_1'
duplicated label 'H10' at index 17 converted to 'H10_2'
duplicated label 'H10' at index 18 converted to 'H10_3'
duplicated label 'H10' at index 19 converted to 'H10_4'
;

loop_
_cod_related_entry_id
_cod_related_entry_database
_cod_related_entry_code
1 AMCSD 0004974
